data_2312433
loop_
_publ_author_name
'Osipov, Artyom A.'
'Nayfert, Sergey A.'
'Sobalev, Sergey A.'
'Rajakumar, Kanthapazham'
'Zherebtsov, Dmitry A.'
'Spiridonova, Dar'ya V.'
'Vinnik, Denis A.'

_publ_section_title
;
 Effect of a halogen bond on the crystal structure of
 terphenyldicarboxylic acid derivatives.
;
_journal_coeditor_code AW5083
_journal_issue 2
_journal_name_full 'Acta crystallographica Section B, Structural science, crystal engineering and materials'
_journal_paper_doi 10.1107/S2052520624001318
_journal_volume 80
_journal_year 2024
_chemical_formula_moiety 'C20 H13 K O4'
_chemical_formula_sum 'C20 H13 K O4'
_chemical_formula_weight 356.40
_space_group_crystal_system monoclinic
_space_group_IT_number 15
_space_group_name_Hall '-I 2ya'
_space_group_name_H-M_alt 'I 1 2/a 1'
_atom_sites_solution_hydrogens mixed
_atom_sites_solution_primary dual
_audit_creation_date 2023-09-06
_audit_creation_method
;
Olex2 1.5
(compiled 2023.08.24 svn.re1ec1418 for OlexSys, GUI svn.r6817)
;
_cell_angle_alpha 90
_cell_angle_beta 93.359(2)
_cell_angle_gamma 90
_cell_formula_units_Z 4
_cell_length_a 6.01260(10)
_cell_length_b 6.9783(2)
_cell_length_c 34.9410(7)
_cell_measurement_reflns_used 2893
_cell_measurement_temperature 100(2)
_cell_measurement_theta_max 68.9750
_cell_measurement_theta_min 2.5110
_cell_volume 1463.53(6)
_computing_cell_refinement 'CrysAlisPro 1.171.41.104a (Rigaku OD, 2021)'
_computing_data_collection 'CrysAlisPro 1.171.41.104a (Rigaku OD, 2021)'
_computing_data_reduction 'CrysAlisPro 1.171.41.104a (Rigaku OD, 2021)'
_computing_molecular_graphics 'Olex2 1.5 (Dolomanov et al., 2009)'
_computing_publication_material 'Olex2 1.5 (Dolomanov et al., 2009)'
_computing_structure_refinement 'SHELXL 2018/3 (Sheldrick, 2015)'
_computing_structure_solution 'SHELXT 2018/2 (Sheldrick, 2015)'
_diffrn_ambient_environment N~2~
_diffrn_ambient_temperature 100(2)
_diffrn_detector 'Hybrid Pixel Array Detector'
_diffrn_detector_area_resol_mean 10.0000
_diffrn_detector_type HyPix3000
_diffrn_measured_fraction_theta_full 0.999
_diffrn_measured_fraction_theta_max 0.995
_diffrn_measurement_details
;
List of Runs (angles in degrees, time in seconds):

  # Type    Start    End  Width  t~exp~   \w     \q     \k     \f   Frames
--------------------------------------------------------------------------
  1  \w    -82.00 -56.00   0.50    7.50    --  -35.49 141.00 -19.00   52
  2  \w    -86.00 -22.00   0.50    7.50    --  -35.49 129.00 168.00  128
  3  \w     27.00  52.00   0.50    7.50    --   35.49-129.00  94.00   50
  4  \w     15.00  40.00   0.50    7.50    --   35.49-141.00 -77.00   50
  5  \w     92.00 117.00   0.50   30.00    --  100.00 129.00 168.00   50
  6  \w    109.00 134.00   0.50   30.00    --  100.00 141.00 -19.00   50
  7  \w     65.00  91.00   0.50   30.00    --  100.00-129.00  94.00   52
  8  \w     99.00 124.00   0.50   30.00    --  100.00-141.00 -77.00   50
  9  \w    -64.00 -16.00   0.50    7.50    --  -35.49  21.00 -30.00   96
 10  \w   -101.00 -76.00   0.50    7.50    --  -35.49 -54.00-120.00   50
 11  \w     -8.00  35.00   0.50    7.50    --  -35.49  77.00  30.00   86
 12  \w     10.00  40.00   0.50    7.50    --  -35.49  21.00 -30.00   60
 13  \w    -67.00 -35.00   0.50    7.50    --  -35.49 -54.00-120.00   64
 14  \w    -63.00 -37.00   0.50    7.50    --  -35.49  77.00  30.00   52
 15  \w    -10.00  16.00   0.50    7.50    --   35.49 -65.00  90.00   52
 16  \w    -29.00  20.00   0.50    7.50    --   35.49 -89.00 120.00   98
 17  \w     28.00  68.00   0.50    7.50    --   35.49 -89.00 120.00   80
 18  \w     27.00 105.00   0.50    7.50    --   35.49  43.00-180.00  156
 19  \w     36.00  61.00   0.50    7.50    --   35.49 -65.00  90.00   50
 20  \w     -9.00  47.00   0.50    7.50    --   35.49-104.00  60.00  112
 21  \w    -11.00  15.00   0.50    7.50    --   35.49 -32.00 -60.00   52
 22  \w    102.00 127.00   0.50   30.00    --  100.00 -69.00  30.00   50
 23  \w     62.00 111.00   0.50   30.00    --  100.00-125.00 -90.00   98
 24  \w     33.00  88.00   0.50   30.00    --  100.00 -69.00  90.00  110
 25  \w     98.00 124.00   0.50   30.00    --  100.00  69.00   0.00   52
 26  \w     26.00 107.00   0.50   30.00    --  100.00-107.00  90.00  162
 27  \w     89.00 157.00   0.50   30.00    --  100.00 107.00-150.00  136
 28  \w     90.00 146.00   0.50   30.00    --  100.00  91.00 -90.00  112
 29  \w     90.00 144.00   0.50   30.00    --  100.00 107.00 -60.00  108
 30  \w     83.00 157.00   0.50   30.00    --  100.00  77.00-120.00  148
 31  \w     68.00 133.00   0.50   30.00    --  100.00 -86.00  90.00  130
 32  \w    125.00 156.00   0.50   30.00    --  100.00  69.00   0.00   62
 33  \w     82.00 153.00   0.50   30.00    --  100.00  61.00  30.00  142
 34  \w     34.00 117.00   0.50   30.00    --  100.00 -45.00  90.00  166
 35  \w     76.00 101.00   0.50   30.00    --  100.00  69.00 150.00   50
 36  \w     36.00  64.00   0.50   30.00    --  100.00 -69.00  30.00   56
 37  \w     61.00 104.00   0.50   30.00    --  100.00-107.00  30.00   86
 38  \w     74.00 100.00   0.50   30.00    --  100.00-107.00 -60.00   52
 39  \w     97.00 127.00   0.50   30.00    --  100.00 -69.00  90.00   60
 40  \w     50.00  76.00   0.50   30.00    --  100.00-125.00   0.00   52
 41  \w    120.00 145.00   0.50   30.00    --  100.00  91.00 -60.00   50
 42  \w     87.00 118.00   0.50   30.00    --  100.00  91.00 -60.00   62
;
_diffrn_measurement_device 'four-circle diffractometer'
_diffrn_measurement_device_type 'SuperNova, Single source at offset/far, HyPix3000'
_diffrn_measurement_method '\w scans'
_diffrn_orient_matrix_type 'CrysAlisPro convention (1999,Acta A55,543-557)'
_diffrn_orient_matrix_UB_11 0.1297811000
_diffrn_orient_matrix_UB_12 0.1460793000
_diffrn_orient_matrix_UB_13 -0.0230944000
_diffrn_orient_matrix_UB_21 0.1038392000
_diffrn_orient_matrix_UB_22 -0.1652131000
_diffrn_orient_matrix_UB_23 -0.0221313000
_diffrn_orient_matrix_UB_31 -0.1956670000
_diffrn_orient_matrix_UB_32 0.0091164000
_diffrn_orient_matrix_UB_33 -0.0304500000
_diffrn_radiation_monochromator mirror
_diffrn_radiation_probe x-ray
_diffrn_radiation_type 'Cu K\a'
_diffrn_radiation_wavelength 1.54184
_diffrn_reflns_av_R_equivalents 0.0095
_diffrn_reflns_av_unetI/netI 0.0115
_diffrn_reflns_Laue_measured_fraction_full 0.999
_diffrn_reflns_Laue_measured_fraction_max 0.995
_diffrn_reflns_limit_h_max 6
_diffrn_reflns_limit_h_min -7
_diffrn_reflns_limit_k_max 7
_diffrn_reflns_limit_k_min -8
_diffrn_reflns_limit_l_max 40
_diffrn_reflns_limit_l_min -42
_diffrn_reflns_number 3516
_diffrn_reflns_point_group_measured_fraction_full 0.999
_diffrn_reflns_point_group_measured_fraction_max 0.995
_diffrn_reflns_theta_full 67.684
_diffrn_reflns_theta_max 69.105
_diffrn_reflns_theta_min 2.533
_diffrn_source 'micro-focus sealed X-ray tube'
_diffrn_source_type 'SuperNova (Cu) X-ray Source'
_exptl_absorpt_coefficient_mu 3.395
_exptl_absorpt_correction_T_max 1.00000
_exptl_absorpt_correction_T_min 0.90108
_exptl_absorpt_correction_type multi-scan
_exptl_absorpt_process_details
;
CrysAlisPro 1.171.41.104a (Rigaku Oxford Diffraction, 2021)
Empirical absorption correction using spherical harmonics,
implemented in SCALE3 ABSPACK scaling algorithm.
;
_exptl_crystal_colour 'clear colourless'
_exptl_crystal_colour_lustre clear
_exptl_crystal_colour_primary colourless
_exptl_crystal_density_diffrn 1.618
_exptl_crystal_description prism
_exptl_crystal_F_000 736
_exptl_crystal_size_max 0.07
_exptl_crystal_size_mid 0.06
_exptl_crystal_size_min 0.03
_refine_diff_density_max 0.271
_refine_diff_density_min -0.272
_refine_diff_density_rms 0.052
_refine_ls_extinction_method none
_refine_ls_goodness_of_fit_ref 1.134
_refine_ls_hydrogen_treatment mixed
_refine_ls_matrix_type full
_refine_ls_number_parameters 116
_refine_ls_number_reflns 1366
_refine_ls_number_restraints 0
_refine_ls_restrained_S_all 1.134
_refine_ls_R_factor_all 0.0265
_refine_ls_R_factor_gt 0.0261
_refine_ls_shift/su_max 0.000
_refine_ls_shift/su_mean 0.000
_refine_ls_structure_factor_coef Fsqd
_refine_ls_weighting_details 'w=1/[\s^2^(Fo^2^)+(0.0518P)^2^+1.1166P] where P=(Fo^2^+2Fc^2^)/3'
_refine_ls_weighting_scheme calc
_refine_ls_wR_factor_gt 0.0820
_refine_ls_wR_factor_ref 0.0823
_reflns_Friedel_coverage 0.000
_reflns_number_gt 1331
_reflns_number_total 1366
_reflns_threshold_expression 'I > 2\s(I)'
_cod_data_source_file aw5083sup1.cif
_cod_data_source_block 3
_cod_database_code 2312433
_chemical_oxdiff_formula 'C20 H13 O4 K'
_shelx_space_group_comment
;
The symmetry employed for this shelxl refinement is uniquely defined
by the following loop, which should always be used as a source of
symmetry information in preference to the above space-group names.
They are only intended as comments.
;
_shelx_estimated_absorpt_t_max 0.905
_shelx_estimated_absorpt_t_min 0.797
_olex2_refinement_description
;
1. Fixed Uiso
 At 1.2 times of:
  All C(H) groups
2.a Aromatic/amide H refined with riding coordinates:
 C2(H2A), C3(H3), C5(H5), C6(H6), C8(H8), C9(H9)
;
_olex2_submission_special_instructions 'No special instructions were received'
_oxdiff_exptl_absorpt_empirical_details
;
Empirical correction (ABSPACK) includes:
- Absorption correction using spherical harmonics
- Frame scaling
;
_oxdiff_exptl_absorpt_empirical_full_max 1.230
_oxdiff_exptl_absorpt_empirical_full_min 0.827

loop_
_space_group_symop_operation_xyz
'x, y, z'
'-x+1/2, y, -z'
'x+1/2, y+1/2, z+1/2'
'-x+1, y+1/2, -z+1/2'
'-x, -y, -z'
'x-1/2, -y, z'
'-x+1/2, -y+1/2, -z+1/2'
'x, -y+1/2, z+1/2'

loop_
_atom_site_label
_atom_site_type_symbol
_atom_site_fract_x
_atom_site_fract_y
_atom_site_fract_z
_atom_site_U_iso_or_equiv
_atom_site_adp_type
_atom_site_occupancy
_atom_site_site_symmetry_order
_atom_site_calc_flag
_atom_site_refinement_flags_posn
_atom_site_refinement_flags_adp
_atom_site_refinement_flags_occupancy
_atom_site_disorder_assembly
_atom_site_disorder_group
K1 K 0.750000 0.70369(6) 0.500000 0.01442(16) Uani 1 2 d S T P . .
O1 O 0.38249(16) 0.62101(14) 0.45426(3) 0.0140(2) Uani 1 1 d . . . . .
O2 O 0.14599(15) 0.85388(14) 0.46875(2) 0.0129(2) Uani 1 1 d . . . . .
H2 H 0.250000 0.850(7) 0.500000 0.087(14) Uiso 1 2 d S . P . .
C1 C 0.1310(2) 0.74168(19) 0.40474(4) 0.0099(3) Uani 1 1 d . . . . .
C2 C -0.0745(2) 0.82853(19) 0.39612(4) 0.0113(3) Uani 1 1 d . . . . .
H2A H -0.152438 0.886250 0.415994 0.014 Uiso 1 1 calc R U . . .
C3 C -0.1665(2) 0.8315(2) 0.35868(4) 0.0111(3) Uani 1 1 d . . . . .
H3 H -0.307978 0.889307 0.353395 0.013 Uiso 1 1 calc R U . . .
C4 C -0.0539(2) 0.75048(19) 0.32860(4) 0.0093(3) Uani 1 1 d . . . . .
C5 C 0.1553(2) 0.66757(19) 0.33762(4) 0.0108(3) Uani 1 1 d . . . . .
H5 H 0.236951 0.614671 0.317686 0.013 Uiso 1 1 calc R U . . .
C6 C 0.2455(2) 0.66134(19) 0.37514(4) 0.0111(3) Uani 1 1 d . . . . .
H6 H 0.385890 0.601959 0.380639 0.013 Uiso 1 1 calc R U . . .
C7 C -0.1536(2) 0.74993(19) 0.28844(4) 0.0094(3) Uani 1 1 d . . . . .
C8 C -0.0395(2) 0.67590(19) 0.25786(4) 0.0113(3) Uani 1 1 d . . . . .
H8 H 0.105417 0.624000 0.262775 0.014 Uiso 1 1 calc R U . . .
C9 C -0.1329(2) 0.67650(19) 0.22058(4) 0.0108(3) Uani 1 1 d . . . . .
H9 H -0.049761 0.625645 0.200628 0.013 Uiso 1 1 calc R U . . .
C10 C 0.2305(2) 0.73392(19) 0.44511(4) 0.0107(3) Uani 1 1 d . . . . .

loop_
_atom_site_aniso_label
_atom_site_aniso_U_11
_atom_site_aniso_U_22
_atom_site_aniso_U_33
_atom_site_aniso_U_23
_atom_site_aniso_U_13
_atom_site_aniso_U_12
K1 0.0090(2) 0.0199(3) 0.0141(2) 0.000 -0.00129(15) 0.000
O1 0.0123(5) 0.0188(5) 0.0106(5) 0.0005(4) -0.0038(3) 0.0033(4)
O2 0.0132(5) 0.0190(5) 0.0063(4) -0.0009(4) -0.0011(3) 0.0024(4)
C1 0.0117(6) 0.0103(6) 0.0073(6) 0.0011(5) -0.0017(5) -0.0024(5)
C2 0.0120(6) 0.0133(6) 0.0087(6) -0.0001(5) 0.0018(5) -0.0001(5)
C3 0.0104(6) 0.0131(6) 0.0096(6) 0.0007(5) -0.0013(5) 0.0012(5)
C4 0.0110(6) 0.0086(6) 0.0081(6) 0.0011(5) -0.0004(5) -0.0022(5)
C5 0.0118(6) 0.0126(6) 0.0080(6) -0.0007(5) 0.0012(5) -0.0003(5)
C6 0.0092(6) 0.0122(6) 0.0116(6) 0.0006(5) -0.0013(5) -0.0002(5)
C7 0.0117(6) 0.0084(6) 0.0080(6) 0.0007(5) -0.0003(5) -0.0025(5)
C8 0.0100(6) 0.0132(6) 0.0105(6) 0.0000(5) -0.0004(5) 0.0010(5)
C9 0.0114(6) 0.0129(6) 0.0081(6) -0.0003(5) 0.0006(5) 0.0003(5)
C10 0.0096(6) 0.0135(6) 0.0089(6) 0.0014(5) -0.0002(5) -0.0033(5)

loop_
_atom_type_symbol
_atom_type_description
_atom_type_scat_dispersion_real
_atom_type_scat_dispersion_imag
_atom_type_scat_source
C C 0.0181 0.0091 'International Tables Vol C Tables 4.2.6.8 and 6.1.1.4'
H H 0.0000 0.0000 'International Tables Vol C Tables 4.2.6.8 and 6.1.1.4'
K K 0.3868 1.0657 'International Tables Vol C Tables 4.2.6.8 and 6.1.1.4'
O O 0.0492 0.0322 'International Tables Vol C Tables 4.2.6.8 and 6.1.1.4'

loop_
_geom_angle_atom_site_label_1
_geom_angle_atom_site_label_2
_geom_angle_atom_site_label_3
_geom_angle
_geom_angle_site_symmetry_1
_geom_angle_site_symmetry_3
_geom_angle_publ_flag
K1 K1 K1 93.201(17) 5_666 5_766 ?
O1 K1 K1 114.88(2) 2_656 5_666 ?
O1 K1 K1 71.78(2) 6_665 5_666 ?
O1 K1 K1 40.790(19) 5_666 5_666 ?
O1 K1 K1 40.790(19) 6_665 5_766 ?
O1 K1 K1 44.52(2) . 5_666 ?
O1 K1 K1 114.88(2) . 5_766 ?
O1 K1 K1 44.52(2) 2_656 5_766 ?
O1 K1 K1 71.78(2) 5_666 5_766 ?
O1 K1 O1 77.75(4) 6_665 5_666 ?
O1 K1 O1 155.43(4) 2_656 . ?
O1 K1 O1 85.30(3) 2_656 6_665 ?
O1 K1 O1 75.56(2) . 6_665 ?
O1 K1 O1 75.56(2) 2_656 5_666 ?
O1 K1 O1 85.31(3) . 5_666 ?
O1 K1 O2 82.69(3) 2_656 5_676 ?
O1 K1 O2 68.72(3) . 2_556 ?
O1 K1 O2 121.51(3) . 5_676 ?
O1 K1 O2 68.72(3) 2_656 1_655 ?
O1 K1 O2 121.20(3) . 1_655 ?
O1 K1 O2 82.69(3) . 6_675 ?
O1 K1 O2 148.40(3) 6_665 5_676 ?
O1 K1 O2 121.20(3) 2_656 2_556 ?
O1 K1 O2 148.40(2) 5_666 6_675 ?
O1 K1 O2 126.54(2) 6_665 6_675 ?
O1 K1 O2 121.51(3) 2_656 6_675 ?
O1 K1 O2 126.54(2) 5_666 5_676 ?
O2 K1 K1 68.44(2) 2_556 5_666 ?
O2 K1 K1 139.584(18) 5_676 5_666 ?
O2 K1 K1 150.28(2) 2_556 5_766 ?
O2 K1 K1 121.049(17) 5_676 5_766 ?
O2 K1 K1 68.443(19) 1_655 5_766 ?
O2 K1 K1 139.584(18) 6_675 5_766 ?
O2 K1 K1 121.049(17) 6_675 5_666 ?
O2 K1 K1 150.28(2) 1_655 5_666 ?
O2 K1 O1 138.74(3) 1_655 5_666 ?
O2 K1 O1 79.39(3) 1_655 6_665 ?
O2 K1 O1 79.39(3) 2_556 5_666 ?
O2 K1 O1 138.74(3) 2_556 6_665 ?
O2 K1 O2 69.02(3) 2_556 6_675 ?
O2 K1 O2 137.24(4) 1_655 2_556 ?
O2 K1 O2 69.02(3) 1_655 5_676 ?
O2 K1 O2 43.32(3) 5_676 6_675 ?
O2 K1 O2 71.36(2) 1_655 6_675 ?
O2 K1 O2 71.36(2) 2_556 5_676 ?
K1 O1 K1 94.69(3) . 5_666 ?
C10 O1 K1 114.63(8) . 5_666 ?
C10 O1 K1 125.59(9) . . ?
K1 O2 K1 110.98(3) 1_455 5_676 ?
K1 O2 H2 70(2) 5_676 . ?
K1 O2 H2 92.5(8) 1_455 . ?
C10 O2 K1 111.70(8) . 1_455 ?
C10 O2 K1 137.24(8) . 5_676 ?
C10 O2 H2 110.6(15) . . ?
C2 C1 C10 121.24(12) . . ?
C6 C1 C2 119.01(12) . . ?
C6 C1 C10 119.76(12) . . ?
C1 C2 H2A 119.7 . . ?
C3 C2 C1 120.58(12) . . ?
C3 C2 H2A 119.7 . . ?
C2 C3 H3 119.4 . . ?
C2 C3 C4 121.11(12) . . ?
C4 C3 H3 119.4 . . ?
C3 C4 C5 117.60(12) . . ?
C3 C4 C7 121.40(12) . . ?
C5 C4 C7 121.00(12) . . ?
C4 C5 H5 119.3 . . ?
C6 C5 C4 121.31(12) . . ?
C6 C5 H5 119.3 . . ?
C1 C6 H6 119.8 . . ?
C5 C6 C1 120.36(12) . . ?
C5 C6 H6 119.8 . . ?
C8 C7 C4 122.01(12) . . ?
C9 C7 C4 121.48(12) 7_465 . ?
C9 C7 C8 116.51(12) 7_465 . ?
C7 C8 H8 119.2 . . ?
C9 C8 C7 121.68(13) . . ?
C9 C8 H8 119.2 . . ?
C7 C9 H9 119.1 7_465 . ?
C8 C9 C7 121.80(12) . 7_465 ?
C8 C9 H9 119.1 . . ?
O1 C10 O2 123.88(12) . . ?
O1 C10 C1 120.98(12) . . ?
O2 C10 C1 115.14(11) . . ?

loop_
_geom_bond_atom_site_label_1
_geom_bond_atom_site_label_2
_geom_bond_distance
_geom_bond_site_symmetry_2
_geom_bond_publ_flag
K1 K1 4.1376(6) 5_666 ?
K1 K1 4.1376(6) 5_766 ?
K1 O1 2.9106(10) 5_666 ?
K1 O1 2.7122(9) . ?
K1 O1 2.9106(10) 6_665 ?
K1 O1 2.7121(9) 2_656 ?
K1 O2 3.3220(11) 5_676 ?
K1 O2 3.3220(11) 6_675 ?
K1 O2 2.8748(10) 1_655 ?
K1 O2 2.8748(10) 2_556 ?
O1 C10 1.2344(17) . ?
O2 H2 1.2266(17) . ?
O2 C10 1.3000(17) . ?
C1 C2 1.3933(19) . ?
C1 C6 1.3930(19) . ?
C1 C10 1.5007(17) . ?
C2 H2A 0.9500 . ?
C2 C3 1.3901(18) . ?
C3 H3 0.9500 . ?
C3 C4 1.4019(19) . ?
C4 C5 1.4039(19) . ?
C4 C7 1.4932(17) . ?
C5 H5 0.9500 . ?
C5 C6 1.3895(18) . ?
C6 H6 0.9500 . ?
C7 C8 1.4017(19) . ?
C7 C9 1.4014(19) 7_465 ?
C8 H8 0.9500 . ?
C8 C9 1.3878(18) . ?
C9 H9 0.9500 . ?

loop_
_geom_torsion_atom_site_label_1
_geom_torsion_atom_site_label_2
_geom_torsion_atom_site_label_3
_geom_torsion_atom_site_label_4
_geom_torsion
_geom_torsion_site_symmetry_1
_geom_torsion_site_symmetry_2
_geom_torsion_site_symmetry_3
_geom_torsion_site_symmetry_4
_geom_torsion_publ_flag
K1 O1 C10 O2 -42.16(18) . . . . ?
K1 O1 C10 O2 73.88(14) 5_666 . . . ?
K1 O1 C10 C1 -106.62(11) 5_666 . . . ?
K1 O1 C10 C1 137.35(10) . . . . ?
K1 O2 C10 O1 87.61(16) 5_676 . . . ?
K1 O2 C10 O1 -95.94(13) 1_455 . . . ?
K1 O2 C10 C1 84.53(11) 1_455 . . . ?
K1 O2 C10 C1 -91.92(13) 5_676 . . . ?
C1 C2 C3 C4 -1.1(2) . . . . ?
C2 C1 C6 C5 -0.1(2) . . . . ?
C2 C1 C10 O1 162.83(13) . . . . ?
C2 C1 C10 O2 -17.62(18) . . . . ?
C2 C3 C4 C5 -0.4(2) . . . . ?
C2 C3 C4 C7 178.87(12) . . . . ?
C3 C4 C5 C6 1.65(19) . . . . ?
C3 C4 C7 C8 177.58(13) . . . . ?
C3 C4 C7 C9 -2.5(2) . . . 7_465 ?
C4 C5 C6 C1 -1.4(2) . . . . ?
C4 C7 C8 C9 -179.77(12) . . . . ?
C5 C4 C7 C8 -3.2(2) . . . . ?
C5 C4 C7 C9 176.70(12) . . . 7_465 ?
C6 C1 C2 C3 1.4(2) . . . . ?
C6 C1 C10 O1 -17.34(19) . . . . ?
C6 C1 C10 O2 162.21(12) . . . . ?
C7 C4 C5 C6 -177.62(12) . . . . ?
C7 C8 C9 C7 -0.4(2) . . . 7_465 ?
C9 C7 C8 C9 0.3(2) 7_465 . . . ?
C10 C1 C2 C3 -178.79(12) . . . . ?
C10 C1 C6 C5 -179.98(12) . . . . ?

_cod_database_fobs_code 2312433
